data_7202551
loop_
_publ_author_name
'Jana, Atish Dipankar'
'Ghosh, Ananta Kumar'
'Ghoshal, Debajyoti'
'Mostafa, Golam'
'Chaudhuri, Nirmalendu Ray'

_publ_section_title
;
 Towards rational design of supramolecular helices using linear
 pseudohalides in Cd(ii) - 2,2?-biimidazole system
;
_journal_issue 4
_journal_name_full CrystEngComm
_journal_page_first 304
_journal_paper_doi 10.1039/b614979k
_journal_volume 9
_journal_year 2007
_chemical_formula_moiety 'C14 H12 Cd N10 Se2'
_chemical_formula_sum 'C14 H12 Cd N10 Se2'
_chemical_formula_weight 590.65
_chemical_name_systematic
;
?
;
_space_group_IT_number 153
_symmetry_cell_setting trigonal
_symmetry_Int_Tables_number 153
_symmetry_space_group_name_Hall 'P 32 2 (0 0 2)'
_symmetry_space_group_name_H-M 'P 32 1 2'
_atom_sites_solution_hydrogens geom
_atom_sites_solution_primary direct
_atom_sites_solution_secondary difmap
_audit_creation_method SHELXL-97
_cell_angle_alpha 90.00
_cell_angle_beta 90.00
_cell_angle_gamma 120.00
_cell_formula_units_Z 3
_cell_length_a 7.6958(2)
_cell_length_b 7.6958(2)
_cell_length_c 28.592(2)
_cell_measurement_temperature 293(2)
_cell_volume 1466.50(12)
_computing_cell_refinement 'BRUKER SMART'
_computing_data_collection 'BRUKER SMART'
_computing_data_reduction 'BRUKER SAINT'
_computing_molecular_graphics 'ORTEP3 for windows (Farugia 1997)'
_computing_publication_material 'PLATON-2003 (Spek 2003)'
_computing_structure_refinement 'SHELXL-97 (Sheldrick, 1997)'
_computing_structure_solution SHELXS-97
_diffrn_ambient_temperature 293(2)
_diffrn_measured_fraction_theta_full 0.996
_diffrn_measured_fraction_theta_max 0.996
_diffrn_radiation_monochromator graphite
_diffrn_radiation_source 'fine-focus sealed tube'
_diffrn_radiation_type MoK\a
_diffrn_radiation_wavelength 0.71070
_diffrn_reflns_av_R_equivalents 0.0277
_diffrn_reflns_av_sigmaI/netI 0.1173
_diffrn_reflns_limit_h_max 9
_diffrn_reflns_limit_h_min -9
_diffrn_reflns_limit_k_max 6
_diffrn_reflns_limit_k_min -9
_diffrn_reflns_limit_l_max 36
_diffrn_reflns_limit_l_min -37
_diffrn_reflns_number 11350
_diffrn_reflns_theta_full 27.48
_diffrn_reflns_theta_max 27.48
_diffrn_reflns_theta_min 3.06
_exptl_absorpt_coefficient_mu 4.861
_exptl_absorpt_correction_type empirical
_exptl_crystal_colour Brown
_exptl_crystal_density_diffrn 2.006
_exptl_crystal_density_method 'not measured'
_exptl_crystal_description Block
_exptl_crystal_F_000 846
_exptl_crystal_size_max 0.19
_exptl_crystal_size_mid 0.16
_exptl_crystal_size_min 0.11
_refine_diff_density_max 2.227
_refine_diff_density_min -1.472
_refine_diff_density_rms 0.245
_refine_ls_abs_structure_details 'Flack H D (1983), Acta Cryst. A39, 876-881'
_refine_ls_abs_structure_Flack 0.02(3)
_refine_ls_extinction_method none
_refine_ls_goodness_of_fit_ref 1.105
_refine_ls_hydrogen_treatment noref
_refine_ls_matrix_type full
_refine_ls_number_parameters 123
_refine_ls_number_reflns 2232
_refine_ls_number_restraints 0
_refine_ls_restrained_S_all 1.105
_refine_ls_R_factor_all 0.0657
_refine_ls_R_factor_gt 0.0648
_refine_ls_shift/su_max 0.000
_refine_ls_shift/su_mean 0.000
_refine_ls_structure_factor_coef Fsqd
_refine_ls_weighting_details 'calc w=1/[\s^2^(Fo^2^)+(0.1029P)^2^+0.0000P] where P=(Fo^2^+2Fc^2^)/3'
_refine_ls_weighting_scheme calc
_refine_ls_wR_factor_gt 0.1719
_refine_ls_wR_factor_ref 0.1734
_reflns_number_gt 2183
_reflns_number_total 2232
_reflns_threshold_expression >2sigma(I)
_cod_data_source_file b614979k.txt
_cod_data_source_block Complex2
_cod_depositor_comments
;
The following automatic conversions were performed:
'_symmetry_cell_setting' value 'Trigonal' changed to 'trigonal' according
to '/home/saulius/struct/CIF-dictionaries/cif_core.dic' dictionary named
'cif_core.dic' version 2.4.1 from 2010-06-29.

Automatic conversion script
Id: cif_fix_enum 1527 2010-12-29 10:47:43Z saulius 
;
_cod_original_sg_symbol_Hall 'P 32 2c (0 0 -1)'
_cod_database_code 7202551

loop_
_symmetry_equiv_pos_as_xyz
'x, y, z'
'-y, x-y, z+2/3'
'-x+y, -x, z+1/3'
'-y, -x, -z+1/3'
'x, x-y, -z'
'-x+y, y, -z+2/3'

loop_
_atom_site_label
_atom_site_type_symbol
_atom_site_fract_x
_atom_site_fract_y
_atom_site_fract_z
_atom_site_U_iso_or_equiv
_atom_site_adp_type
_atom_site_occupancy
_atom_site_symmetry_multiplicity
_atom_site_calc_flag
_atom_site_refinement_flags
_atom_site_disorder_assembly
_atom_site_disorder_group
Cd1 Cd 0.21191(13) 0.10595(6) 1.0000 0.0433(2) Uani 1 2 d S . .
Se1 Se 0.51252(14) 0.07253(16) 0.95256(3) 0.0510(3) Uani 1 1 d . . .
N1 N -0.0436(11) -0.1300(12) 0.9487(2) 0.0491(14) Uani 1 1 d . . .
N4 N 0.1576(13) 0.2960(12) 0.9436(2) 0.0515(17) Uani 1 1 d . . .
C1 C -0.1717(16) -0.3288(17) 0.9404(5) 0.069(3) Uani 1 1 d . . .
H1 H -0.1842 -0.4312 0.9599 0.082 Uiso 1 1 calc R . .
C2 C -0.2751(19) -0.359(2) 0.9019(4) 0.081(3) Uani 1 1 d . . .
H2 H -0.3646 -0.4816 0.8884 0.097 Uiso 1 1 calc R . .
C5 C 0.132(3) 0.487(2) 0.8907(5) 0.085(4) Uani 1 1 d . . .
H5 H 0.1578 0.5987 0.8732 0.102 Uiso 1 1 calc R . .
C6 C 0.220(3) 0.489(2) 0.9314(5) 0.086(4) Uani 1 1 d . . .
H6 H 0.3086 0.6030 0.9482 0.103 Uiso 1 1 calc R . .
C7 C 0.3987(19) 0.050(2) 0.8960(3) 0.071(3) Uani 1 1 d . . .
N2 N -0.2236(14) -0.1715(18) 0.8857(3) 0.068(2) Uani 1 1 d . . .
H2N H -0.2716 -0.1451 0.8613 0.082 Uiso 1 1 calc R . .
N3 N 0.0019(16) 0.2955(17) 0.8793(3) 0.068(2) Uani 1 1 d . . .
H3N H -0.0772 0.2552 0.8556 0.081 Uiso 1 1 calc R . .
N5 N 0.327(2) 0.040(3) 0.8606(3) 0.114(6) Uani 1 1 d . . .
C3 C -0.0839(13) -0.0357(15) 0.9150(2) 0.0504(18) Uani 1 1 d . . .
C4 C 0.0179(13) 0.1764(15) 0.9127(3) 0.0493(18) Uani 1 1 d . . .

loop_
_atom_site_aniso_label
_atom_site_aniso_U_11
_atom_site_aniso_U_22
_atom_site_aniso_U_33
_atom_site_aniso_U_23
_atom_site_aniso_U_13
_atom_site_aniso_U_12
Cd1 0.0452(4) 0.0441(4) 0.0409(4) 0.0011(2) 0.000 0.0226(2)
Se1 0.0467(5) 0.0611(6) 0.0508(4) -0.0043(4) 0.0004(3) 0.0312(4)
N1 0.042(3) 0.049(4) 0.051(3) -0.001(3) 0.004(2) 0.018(3)
N4 0.067(5) 0.051(4) 0.052(3) 0.004(3) 0.000(3) 0.041(4)
C1 0.043(4) 0.047(5) 0.097(7) -0.009(5) 0.013(5) 0.008(4)
C2 0.055(6) 0.064(7) 0.092(7) -0.029(6) -0.003(5) 0.006(5)
C5 0.103(10) 0.085(9) 0.091(7) 0.038(7) 0.019(7) 0.064(9)
C6 0.119(12) 0.082(9) 0.094(8) 0.017(6) 0.022(7) 0.079(9)
C7 0.065(6) 0.108(10) 0.055(5) -0.002(5) 0.008(4) 0.055(7)
N2 0.055(5) 0.088(7) 0.055(4) -0.014(4) -0.012(3) 0.031(5)
N3 0.080(6) 0.083(7) 0.056(4) 0.018(4) 0.000(4) 0.053(5)
N5 0.118(11) 0.232(19) 0.041(4) 0.007(6) -0.001(4) 0.124(13)
C3 0.038(4) 0.077(6) 0.036(3) -0.004(3) 0.001(3) 0.029(4)
C4 0.051(4) 0.066(5) 0.047(3) 0.006(3) 0.006(3) 0.042(4)

loop_
_atom_type_symbol
_atom_type_description
_atom_type_scat_dispersion_real
_atom_type_scat_dispersion_imag
_atom_type_scat_source
C C 0.0030 0.0020 'International Tables Vol C Tables 4.2.6.8 and 6.1.1.4'
H H 0.0000 0.0000 'International Tables Vol C Tables 4.2.6.8 and 6.1.1.4'
N N 0.0060 0.0030 'International Tables Vol C Tables 4.2.6.8 and 6.1.1.4'
Cd Cd -0.8080 1.2020 'International Tables Vol C Tables 4.2.6.8 and 6.1.1.4'
Se Se -0.0930 2.2260 'International Tables Vol C Tables 4.2.6.8 and 6.1.1.4'

loop_
_geom_angle_atom_site_label_1
_geom_angle_atom_site_label_2
_geom_angle_atom_site_label_3
_geom_angle
_geom_angle_site_symmetry_1
_geom_angle_site_symmetry_3
_geom_angle_publ_flag
N4 Cd1 N4 162.3(4) 5_557 . ?
N4 Cd1 N1 93.6(3) 5_557 . ?
N4 Cd1 N1 73.6(3) . . ?
N4 Cd1 N1 73.6(3) 5_557 5_557 ?
N4 Cd1 N1 93.6(3) . 5_557 ?
N1 Cd1 N1 89.5(4) . 5_557 ?
N4 Cd1 Se1 97.87(19) 5_557 5_557 ?
N4 Cd1 Se1 94.8(2) . 5_557 ?
N1 Cd1 Se1 168.4(2) . 5_557 ?
N1 Cd1 Se1 92.1(2) 5_557 5_557 ?
N4 Cd1 Se1 94.8(2) 5_557 . ?
N4 Cd1 Se1 97.87(19) . . ?
N1 Cd1 Se1 92.08(19) . . ?
N1 Cd1 Se1 168.4(2) 5_557 . ?
Se1 Cd1 Se1 88.73(5) 5_557 . ?
C7 Se1 Cd1 93.3(3) . . ?
C3 N1 C1 104.5(9) . . ?
C3 N1 Cd1 110.9(6) . . ?
C1 N1 Cd1 144.6(8) . . ?
C4 N4 C6 107.9(9) . . ?
C4 N4 Cd1 110.8(5) . . ?
C6 N4 Cd1 141.3(9) . . ?
C2 C1 N1 112.3(12) . . ?
C2 C1 H1 123.9 . . ?
N1 C1 H1 123.9 . . ?
C1 C2 N2 105.5(9) . . ?
C1 C2 H2 127.3 . . ?
N2 C2 H2 127.3 . . ?
N3 C5 C6 108.8(11) . . ?
N3 C5 H5 125.6 . . ?
C6 C5 H5 125.6 . . ?
C5 C6 N4 107.8(14) . . ?
C5 C6 H6 126.1 . . ?
N4 C6 H6 126.1 . . ?
N5 C7 Se1 178.6(15) . . ?
C3 N2 C2 107.8(9) . . ?
C3 N2 H2N 126.1 . . ?
C2 N2 H2N 126.1 . . ?
C5 N3 C4 107.2(9) . . ?
C5 N3 H3N 126.4 . . ?
C4 N3 H3N 126.4 . . ?
N1 C3 N2 109.8(9) . . ?
N1 C3 C4 121.0(8) . . ?
N2 C3 C4 129.2(9) . . ?
N4 C4 N3 108.0(8) . . ?
N4 C4 C3 123.7(7) . . ?
N3 C4 C3 128.3(9) . . ?

loop_
_geom_bond_atom_site_label_1
_geom_bond_atom_site_label_2
_geom_bond_distance
_geom_bond_site_symmetry_2
_geom_bond_publ_flag
Cd1 N4 2.351(7) 5_557 ?
Cd1 N4 2.351(7) . ?
Cd1 N1 2.397(7) . ?
Cd1 N1 2.397(7) 5_557 ?
Cd1 Se1 2.8024(11) 5_557 ?
Cd1 Se1 2.8024(10) . ?
Se1 C7 1.805(10) . ?
N1 C3 1.333(11) . ?
N1 C1 1.364(13) . ?
N4 C4 1.339(12) . ?
N4 C6 1.359(15) . ?
C1 C2 1.309(19) . ?
C1 H1 0.9300 . ?
C2 N2 1.37(2) . ?
C2 H2 0.9300 . ?
C5 N3 1.34(2) . ?
C5 C6 1.34(2) . ?
C5 H5 0.9300 . ?
C6 H6 0.9300 . ?
C7 N5 1.137(13) . ?
N2 C3 1.350(12) . ?
N2 H2N 0.8600 . ?
N3 C4 1.372(11) . ?
N3 H3N 0.8600 . ?
C3 C4 1.415(14) . ?
